data_7020226
loop_
_publ_author_name
'Kameo, Hajime'
'Ishii, Sho'
'Nakazawa, Hiroshi'

_publ_section_title
;
 Facile synthesis of rhodium and iridium complexes bearing a [PEP]-type
 ligand (E = Ge or Sn) via E-C bond cleavage.
;
_journal_issue 37
_journal_name_full 'Dalton transactions (Cambridge, England : 2003)'
_journal_page_first 11386
_journal_page_last 11392
_journal_paper_doi 10.1039/c2dt30996c
_journal_volume 41
_journal_year 2012
_chemical_formula_moiety 'C38 H58 Cl Ge P2 Rh, C2.5 H6'
_chemical_formula_sum 'C40.5 H64 Cl Ge P2 Rh'
_chemical_formula_weight 823.81
_space_group_IT_number 14
_symmetry_cell_setting monoclinic
_symmetry_Int_Tables_number 14
_symmetry_space_group_name_Hall '-P 2ybc'
_symmetry_space_group_name_H-M 'P 1 21/c 1'
_cell_angle_alpha 90.00
_cell_angle_beta 99.418(3)
_cell_angle_gamma 90.00
_cell_formula_units_Z 4
_cell_length_a 14.955(3)
_cell_length_b 14.070(3)
_cell_length_c 19.454(4)
_cell_measurement_reflns_used 12973
_cell_measurement_temperature 200(2)
_cell_measurement_theta_max 27.4835
_cell_measurement_theta_min 4.0191
_cell_volume 4038.3(14)
_computing_cell_refinement CrystalClear
_computing_data_collection 'CrystalClear (Rigaku, 2001)'
_computing_molecular_graphics 'Ortep-3 for Windows (Farrugia, 1997)'
_computing_publication_material SHELXL97
_computing_structure_refinement 'SHELXL-97 (Sheldrick, 1997)'
_computing_structure_solution 'SIR97 (Altomare <i>et al.</i>, 1999)'
_diffrn_ambient_temperature 200(2)
_diffrn_detector_area_resol_mean 7.32
_diffrn_measured_fraction_theta_full 0.984
_diffrn_measured_fraction_theta_max 0.984
_diffrn_measurement_details
;
scan:
Number of images: 600
Slice: -80.0000 - 100.0000
Image width: 0.3000
Exp time: 3.0000
Rotation axis: Phi
Omega: 0.0000
Chi: 0.0000
Phi: 0.0000
XTD: 45.2535
2theta: 19.7971
scan:
Number of images: 160
Slice: -20.0000 - 28.0000
Image width: 0.3000
Exp time: 3.0000
Rotation axis: Omega
Omega: 0.0000
Chi: 90.0000
Phi: 0.0000
XTD: 45.2535
2theta: 19.7971
scan:
Number of images: 160
Slice: -20.0000 - 28.0000
Image width: 0.3000
Exp time: 3.0000
Rotation axis: Omega
Omega: 0.0000
Chi: 90.0000
Phi: 90.0000
XTD: 45.2535
2theta: 19.7971
scan:
Number of images: 160
Slice: -20.0000 - 28.0000
Image width: 0.3000
Exp time: 3.0000
Rotation axis: Omega
Omega: 0.0000
Chi: 90.0000
Phi: 180.0000
XTD: 45.2535
2theta: 19.7971
scan:
Number of images: 160
Slice: -20.0000 - 28.0000
Image width: 0.3000
Exp time: 3.0000
Rotation axis: Omega
Omega: 0.0000
Chi: 90.0000
Phi: 270.0000
XTD: 45.2535
2theta: 19.7971

;
_diffrn_measurement_device 'Mercury CCD (2x2 bin mode)'
_diffrn_measurement_device_details 'AFC7: Eulerian 3-circle'
_diffrn_measurement_device_type 'Rigaku/MSC Mercury CCD'
_diffrn_measurement_method '\w or \f'
_diffrn_radiation_detector CCD
_diffrn_radiation_monochromator 'Graphite Monochromator'
_diffrn_radiation_source 'Rotating Anode'
_diffrn_radiation_type MoK\a
_diffrn_radiation_wavelength 0.71070
_diffrn_reflns_av_R_equivalents 0.0330
_diffrn_reflns_av_sigmaI/netI 0.0267
_diffrn_reflns_limit_h_max 19
_diffrn_reflns_limit_h_min -18
_diffrn_reflns_limit_k_max 17
_diffrn_reflns_limit_k_min -18
_diffrn_reflns_limit_l_max 25
_diffrn_reflns_limit_l_min -19
_diffrn_reflns_number 30941
_diffrn_reflns_reduction_process 'Lp corrections applied'
_diffrn_reflns_theta_full 27.48
_diffrn_reflns_theta_max 27.48
_diffrn_reflns_theta_min 4.02
_diffrn_source_current 250.0000
_diffrn_source_power 15.0000
_diffrn_source_voltage 60.0000
_exptl_absorpt_coefficient_mu 1.325
_exptl_absorpt_correction_T_max 0.7776
_exptl_absorpt_correction_T_min 0.6194
_exptl_absorpt_correction_type multi-scan
_exptl_absorpt_process_details '(Jacobson, 1998)'
_exptl_crystal_colour Orange
_exptl_crystal_density_diffrn 1.355
_exptl_crystal_density_method 'not measured'
_exptl_crystal_description Prism
_exptl_crystal_F_000 1724
_exptl_crystal_preparation 'mounted on the CryoLoop with Palaton oil and placed in N2 stream at 200(2) K'
_exptl_crystal_size_max 0.40
_exptl_crystal_size_mid 0.30
_exptl_crystal_size_min 0.20
_refine_diff_density_max 0.584
_refine_diff_density_min -0.542
_refine_diff_density_rms 0.066
_refine_ls_extinction_method none
_refine_ls_goodness_of_fit_ref 1.118
_refine_ls_hydrogen_treatment constr
_refine_ls_matrix_type full
_refine_ls_number_parameters 437
_refine_ls_number_reflns 9126
_refine_ls_number_restraints 0
_refine_ls_restrained_S_all 1.118
_refine_ls_R_factor_all 0.0335
_refine_ls_R_factor_gt 0.0306
_refine_ls_shift/su_max 0.002
_refine_ls_shift/su_mean 0.000
_refine_ls_structure_factor_coef Fsqd
_refine_ls_weighting_details 'calc w=1/[\s^2^(Fo^2^)+(0.0323P)^2^+2.2784P] where P=(Fo^2^+2Fc^2^)/3'
_refine_ls_weighting_scheme calc
_refine_ls_wR_factor_gt 0.0706
_refine_ls_wR_factor_ref 0.0719
_reflns_number_gt 8701
_reflns_number_total 9126
_reflns_threshold_expression >2sigma(I)
_cod_data_source_file c2dt30996c.txt
_cod_data_source_block 18
_cod_depositor_comments
;
The following automatic conversions were performed:

'_exptl_absorpt_correction_type' value 'Multi-scan' changed to
'multi-scan' according to
/home/saulius/struct/CIF-dictionaries/cif_core.dic dictionary named
'cif_core.dic' version 2.4.2 from 2011-04-26.

Automatic conversion script
Id: cif_fix_values 1891 2012-01-12 08:04:46Z andrius 
;
_cod_original_cell_volume 4038.6(13)
_cod_original_sg_symbol_H-M P21/c
_cod_original_formula_sum 'C40.50 H64 Cl Ge P2 Rh'
_cod_database_code 7020226

loop_
_symmetry_equiv_pos_as_xyz
'x, y, z'
'-x, y+1/2, -z+1/2'
'-x, -y, -z'
'x, -y-1/2, z-1/2'

loop_
_atom_site_label
_atom_site_type_symbol
_atom_site_fract_x
_atom_site_fract_y
_atom_site_fract_z
_atom_site_U_iso_or_equiv
_atom_site_adp_type
_atom_site_occupancy
_atom_site_symmetry_multiplicity
_atom_site_calc_flag
_atom_site_refinement_flags
_atom_site_disorder_assembly
_atom_site_disorder_group
Rh1 Rh 0.221729(9) 0.907973(10) 0.287303(7) 0.01754(5) Uani 1 1 d . . .
Cl1 Cl 0.12533(3) 1.04341(4) 0.29329(3) 0.03238(11) Uani 1 1 d . . .
Ge1 Ge 0.341400(14) 0.831660(15) 0.365062(10) 0.02433(6) Uani 1 1 d . . .
C1 C 0.34132(16) 0.87010(19) 0.46292(10) 0.0386(5) Uani 1 1 d . . .
H1 H 0.4026 0.8893 0.4842 0.058 Uiso 1 1 calc R . .
H1A H 0.3217 0.8164 0.4889 0.058 Uiso 1 1 calc R . .
H1B H 0.2996 0.9236 0.4641 0.058 Uiso 1 1 calc R . .
C2 C 0.35994(17) 0.69249(17) 0.37112(13) 0.0410(5) Uani 1 1 d . . .
H2 H 0.3584 0.6664 0.3242 0.062 Uiso 1 1 calc R . .
H2A H 0.3118 0.6634 0.3926 0.062 Uiso 1 1 calc R . .
H2B H 0.4189 0.6787 0.3995 0.062 Uiso 1 1 calc R . .
P1 P 0.33576(3) 1.00936(3) 0.26497(2) 0.01933(9) Uani 1 1 d . . .
C3 C 0.45370(13) 0.88070(14) 0.33642(10) 0.0246(4) Uani 1 1 d . . .
C4 C 0.53919(15) 0.84190(16) 0.36057(11) 0.0331(5) Uani 1 1 d . . .
H4 H 0.5447 0.7913 0.3933 0.040 Uiso 1 1 calc R . .
C5 C 0.61609(15) 0.87626(18) 0.33748(13) 0.0382(5) Uani 1 1 d . . .
H5 H 0.6737 0.8495 0.3547 0.046 Uiso 1 1 calc R . .
C6 C 0.60897(14) 0.94918(17) 0.28963(12) 0.0350(5) Uani 1 1 d . . .
H6 H 0.6615 0.9719 0.2733 0.042 Uiso 1 1 calc R . .
C7 C 0.52511(13) 0.98953(15) 0.26532(11) 0.0281(4) Uani 1 1 d . . .
H7 H 0.5204 1.0401 0.2325 0.034 Uiso 1 1 calc R . .
C8 C 0.44765(12) 0.95599(14) 0.28892(9) 0.0228(4) Uani 1 1 d . . .
C9 C 0.34418(13) 1.12137(14) 0.31650(9) 0.0239(4) Uani 1 1 d . . .
H9 H 0.2861 1.1566 0.3020 0.029 Uiso 1 1 calc R . .
C10 C 0.35023(17) 1.09921(16) 0.39425(11) 0.0334(5) Uani 1 1 d . . .
H10 H 0.2978 1.0595 0.4013 0.040 Uiso 1 1 calc R . .
H10A H 0.4062 1.0625 0.4105 0.040 Uiso 1 1 calc R . .
C11 C 0.35102(19) 1.19025(18) 0.43729(12) 0.0436(6) Uani 1 1 d . . .
H11 H 0.2923 1.2234 0.4245 0.052 Uiso 1 1 calc R . .
H11A H 0.3583 1.1737 0.4874 0.052 Uiso 1 1 calc R . .
C12 C 0.42723(18) 1.25625(19) 0.42530(14) 0.0486(6) Uani 1 1 d . . .
H12 H 0.4238 1.3158 0.4518 0.058 Uiso 1 1 calc R . .
H12A H 0.4863 1.2257 0.4425 0.058 Uiso 1 1 calc R . .
C13 C 0.42078(17) 1.27903(16) 0.34858(14) 0.0416(5) Uani 1 1 d . . .
H13 H 0.4728 1.3194 0.3416 0.050 Uiso 1 1 calc R . .
H13A H 0.3645 1.3153 0.3327 0.050 Uiso 1 1 calc R . .
C14 C 0.42062(16) 1.18856(16) 0.30485(13) 0.0354(5) Uani 1 1 d . . .
H14 H 0.4132 1.2058 0.2549 0.043 Uiso 1 1 calc R . .
H14A H 0.4795 1.1557 0.3174 0.043 Uiso 1 1 calc R . .
C15 C 0.33134(13) 1.05219(14) 0.17438(9) 0.0255(4) Uani 1 1 d . . .
H15 H 0.3832 1.0971 0.1747 0.031 Uiso 1 1 calc R . .
C16 C 0.24461(16) 1.10820(18) 0.14882(12) 0.0388(5) Uani 1 1 d . . .
H16 H 0.2392 1.1613 0.1812 0.047 Uiso 1 1 calc R . .
H16A H 0.1913 1.0662 0.1480 0.047 Uiso 1 1 calc R . .
C17 C 0.24635(19) 1.1474(2) 0.07562(13) 0.0477(6) Uani 1 1 d . . .
H17 H 0.1882 1.1798 0.0586 0.057 Uiso 1 1 calc R . .
H17A H 0.2954 1.1951 0.0779 0.057 Uiso 1 1 calc R . .
C18 C 0.2613(2) 1.0702(2) 0.02479(12) 0.0529(7) Uani 1 1 d . . .
H18 H 0.2084 1.0270 0.0178 0.064 Uiso 1 1 calc R . .
H18A H 0.2664 1.0993 -0.0207 0.064 Uiso 1 1 calc R . .
C19 C 0.3458(2) 1.0139(2) 0.05056(12) 0.0548(7) Uani 1 1 d . . .
H19 H 0.3996 1.0554 0.0523 0.066 Uiso 1 1 calc R . .
H19A H 0.3514 0.9613 0.0177 0.066 Uiso 1 1 calc R . .
C20 C 0.34333(19) 0.97291(18) 0.12328(11) 0.0406(5) Uani 1 1 d . . .
H20 H 0.2926 0.9272 0.1209 0.049 Uiso 1 1 calc R . .
H20A H 0.4005 0.9383 0.1398 0.049 Uiso 1 1 calc R . .
P2 P 0.11049(3) 0.79248(3) 0.29347(2) 0.01879(9) Uani 1 1 d . . .
C21 C 0.24794(13) 0.78861(13) 0.23577(9) 0.0217(4) Uani 1 1 d . . .
C22 C 0.31500(14) 0.75937(15) 0.19771(10) 0.0285(4) Uani 1 1 d . . .
H22 H 0.3690 0.7953 0.1990 0.034 Uiso 1 1 calc R . .
C23 C 0.30121(16) 0.67706(16) 0.15804(11) 0.0324(5) Uani 1 1 d . . .
H23 H 0.3462 0.6579 0.1316 0.039 Uiso 1 1 calc R . .
C24 C 0.22402(16) 0.62210(16) 0.15582(11) 0.0332(5) Uani 1 1 d . . .
H24 H 0.2161 0.5670 0.1273 0.040 Uiso 1 1 calc R . .
C25 C 0.15801(15) 0.64728(14) 0.19521(10) 0.0282(4) Uani 1 1 d . . .
H25 H 0.1051 0.6098 0.1946 0.034 Uiso 1 1 calc R . .
C26 C 0.17232(13) 0.72949(13) 0.23558(9) 0.0218(4) Uani 1 1 d . . .
C27 C -0.00775(12) 0.80434(14) 0.24969(9) 0.0217(4) Uani 1 1 d . . .
H27 H -0.0352 0.7394 0.2456 0.026 Uiso 1 1 calc R . .
C28 C -0.01209(14) 0.84399(16) 0.17595(10) 0.0278(4) Uani 1 1 d . . .
H28 H 0.0154 0.9082 0.1782 0.033 Uiso 1 1 calc R . .
H28A H 0.0227 0.8024 0.1489 0.033 Uiso 1 1 calc R . .
C29 C -0.11066(15) 0.84944(18) 0.13977(11) 0.0354(5) Uani 1 1 d . . .
H29 H -0.1130 0.8767 0.0926 0.043 Uiso 1 1 calc R . .
H29A H -0.1364 0.7845 0.1346 0.043 Uiso 1 1 calc R . .
C30 C -0.16751(15) 0.91038(18) 0.18088(12) 0.0383(5) Uani 1 1 d . . .
H30 H -0.1455 0.9768 0.1822 0.046 Uiso 1 1 calc R . .
H30A H -0.2314 0.9099 0.1574 0.046 Uiso 1 1 calc R . .
C31 C -0.16194(14) 0.87318(18) 0.25499(12) 0.0346(5) Uani 1 1 d . . .
H31 H -0.1906 0.8097 0.2538 0.042 Uiso 1 1 calc R . .
H31A H -0.1959 0.9163 0.2816 0.042 Uiso 1 1 calc R . .
C32 C -0.06397(13) 0.86601(15) 0.29177(10) 0.0274(4) Uani 1 1 d . . .
H32 H -0.0625 0.8379 0.3386 0.033 Uiso 1 1 calc R . .
H32A H -0.0372 0.9304 0.2977 0.033 Uiso 1 1 calc R . .
C33 C 0.10829(13) 0.71972(13) 0.37211(9) 0.0223(4) Uani 1 1 d . . .
H33 H 0.1665 0.6834 0.3800 0.027 Uiso 1 1 calc R . .
C34 C 0.03272(15) 0.64568(14) 0.36578(10) 0.0294(4) Uani 1 1 d . . .
H34 H 0.0348 0.6051 0.3245 0.035 Uiso 1 1 calc R . .
H34A H -0.0269 0.6779 0.3595 0.035 Uiso 1 1 calc R . .
C35 C 0.0442(2) 0.58399(16) 0.43154(11) 0.0424(6) Uani 1 1 d . . .
H35 H -0.0076 0.5395 0.4285 0.051 Uiso 1 1 calc R . .
H35A H 0.1002 0.5458 0.4341 0.051 Uiso 1 1 calc R . .
C36 C 0.0494(2) 0.64291(18) 0.49740(12) 0.0436(6) Uani 1 1 d . . .
H36 H -0.0101 0.6734 0.4983 0.052 Uiso 1 1 calc R . .
H36A H 0.0625 0.6006 0.5385 0.052 Uiso 1 1 calc R . .
C37 C 0.12171(18) 0.71875(17) 0.50216(10) 0.0385(5) Uani 1 1 d . . .
H37 H 0.1821 0.6883 0.5077 0.046 Uiso 1 1 calc R . .
H37A H 0.1194 0.7588 0.5437 0.046 Uiso 1 1 calc R . .
C38 C 0.10838(16) 0.78090(15) 0.43715(10) 0.0304(4) Uani 1 1 d . . .
H38 H 0.1578 0.8284 0.4406 0.036 Uiso 1 1 calc R . .
H38A H 0.0502 0.8155 0.4335 0.036 Uiso 1 1 calc R . .
C39 C 0.1494(12) 0.4075(12) 0.0108(9) 0.114(7) Uani 0.50 1 d P A 2
H39 H 0.1875 0.4645 0.0132 0.170 Uiso 0.50 1 calc PR A 2
H39A H 0.1744 0.3584 -0.0163 0.170 Uiso 0.50 1 calc PR A 2
H39B H 0.1480 0.3840 0.0580 0.170 Uiso 0.50 1 calc PR A 2
C40 C 0.0558(7) 0.4315(6) -0.0234(4) 0.078(3) Uani 0.50 1 d P A 2
H40 H 0.0180 0.3734 -0.0275 0.094 Uiso 0.50 1 calc PR A 2
H40A H 0.0574 0.4558 -0.0709 0.094 Uiso 0.50 1 calc PR A 2
C41 C 0.0132(5) 0.5068(5) 0.0183(2) 0.0508(15) Uani 0.50 1 d P A 2
H41 H 0.0115 0.4821 0.0658 0.061 Uiso 0.50 1 calc PR A 2
H41A H 0.0518 0.5644 0.0230 0.061 Uiso 0.50 1 calc PR A 2
C42 C -0.0821(6) 0.5338(7) -0.0155(4) 0.074(2) Uani 0.50 1 d P A 2
H42 H -0.0815 0.5486 -0.0651 0.089 Uiso 0.50 1 calc PR A 2
H42A H -0.1222 0.4781 -0.0138 0.089 Uiso 0.50 1 calc PR A 2
C43 C -0.1221(12) 0.6170(9) 0.0173(7) 0.099(5) Uani 0.50 1 d P A 2
H43 H -0.1289 0.6009 0.0651 0.148 Uiso 0.50 1 calc PR A 2
H43A H -0.1815 0.6324 -0.0097 0.148 Uiso 0.50 1 calc PR A 2
H43B H -0.0818 0.6720 0.0178 0.148 Uiso 0.50 1 calc PR A 2

loop_
_atom_site_aniso_label
_atom_site_aniso_U_11
_atom_site_aniso_U_22
_atom_site_aniso_U_33
_atom_site_aniso_U_23
_atom_site_aniso_U_13
_atom_site_aniso_U_12
Rh1 0.01443(7) 0.01831(8) 0.01990(7) 0.00243(5) 0.00283(5) 0.00110(5)
Cl1 0.0220(2) 0.0230(2) 0.0527(3) 0.0008(2) 0.0079(2) 0.00475(18)
Ge1 0.01965(11) 0.02714(11) 0.02541(10) 0.00867(8) 0.00133(7) 0.00279(8)
C1 0.0362(12) 0.0546(15) 0.0241(9) 0.0101(9) 0.0025(8) -0.0009(11)
C2 0.0331(12) 0.0313(12) 0.0561(14) 0.0174(10) -0.0006(10) 0.0059(9)
P1 0.0152(2) 0.0209(2) 0.0215(2) 0.00349(16) 0.00161(16) -0.00022(17)
C3 0.0193(9) 0.0268(10) 0.0267(9) 0.0014(7) 0.0009(7) 0.0021(7)
C4 0.0244(10) 0.0351(11) 0.0375(11) 0.0062(9) -0.0020(8) 0.0072(9)
C5 0.0173(10) 0.0409(13) 0.0545(13) 0.0001(10) -0.0002(9) 0.0073(9)
C6 0.0180(10) 0.0354(12) 0.0524(13) -0.0052(10) 0.0083(9) -0.0004(8)
C7 0.0217(10) 0.0275(10) 0.0358(10) 0.0001(8) 0.0067(8) -0.0009(8)
C8 0.0165(8) 0.0246(9) 0.0267(8) -0.0006(7) 0.0022(7) 0.0011(7)
C9 0.0211(9) 0.0223(9) 0.0272(9) 0.0008(7) 0.0011(7) 0.0003(7)
C10 0.0401(12) 0.0315(11) 0.0273(10) -0.0016(8) 0.0018(8) -0.0013(9)
C11 0.0552(16) 0.0411(13) 0.0321(11) -0.0102(10) 0.0006(10) -0.0021(11)
C12 0.0423(14) 0.0390(13) 0.0587(15) -0.0206(11) -0.0091(11) -0.0012(11)
C13 0.0347(12) 0.0258(11) 0.0637(15) -0.0082(10) 0.0065(11) -0.0066(9)
C14 0.0318(12) 0.0266(11) 0.0498(13) -0.0031(9) 0.0121(9) -0.0076(9)
C15 0.0244(10) 0.0271(10) 0.0241(8) 0.0062(7) 0.0013(7) -0.0026(8)
C16 0.0333(12) 0.0442(13) 0.0365(11) 0.0124(10) -0.0012(9) 0.0075(10)
C17 0.0487(15) 0.0497(15) 0.0396(12) 0.0202(11) -0.0075(11) 0.0017(12)
C18 0.0626(18) 0.0627(17) 0.0272(11) 0.0117(11) -0.0114(11) -0.0164(14)
C19 0.080(2) 0.0606(18) 0.0247(11) 0.0038(11) 0.0107(11) 0.0047(15)
C20 0.0553(15) 0.0394(13) 0.0268(10) 0.0038(9) 0.0056(9) 0.0050(11)
P2 0.0164(2) 0.0195(2) 0.0208(2) 0.00248(16) 0.00397(16) 0.00019(17)
C21 0.0224(9) 0.0217(9) 0.0208(8) 0.0034(6) 0.0032(7) 0.0056(7)
C22 0.0250(10) 0.0293(10) 0.0327(10) 0.0039(8) 0.0096(8) 0.0059(8)
C23 0.0347(12) 0.0343(11) 0.0304(10) 0.0003(8) 0.0114(8) 0.0121(9)
C24 0.0418(13) 0.0268(10) 0.0307(10) -0.0035(8) 0.0052(9) 0.0081(9)
C25 0.0307(11) 0.0244(10) 0.0288(9) 0.0002(7) 0.0030(8) 0.0020(8)
C26 0.0221(9) 0.0216(9) 0.0219(8) 0.0028(7) 0.0039(7) 0.0039(7)
C27 0.0168(8) 0.0236(9) 0.0245(8) 0.0026(7) 0.0024(6) -0.0005(7)
C28 0.0230(10) 0.0358(11) 0.0245(9) 0.0065(8) 0.0037(7) 0.0024(8)
C29 0.0279(11) 0.0434(13) 0.0316(10) 0.0065(9) -0.0055(8) -0.0002(9)
C30 0.0220(10) 0.0460(14) 0.0451(12) 0.0128(10) 0.0002(9) 0.0038(9)
C31 0.0186(10) 0.0428(13) 0.0436(12) 0.0075(10) 0.0086(8) 0.0035(9)
C32 0.0220(10) 0.0314(11) 0.0298(9) 0.0014(8) 0.0069(7) 0.0025(8)
C33 0.0230(9) 0.0235(9) 0.0206(8) 0.0030(7) 0.0044(7) 0.0021(7)
C34 0.0378(12) 0.0231(10) 0.0273(9) 0.0022(7) 0.0048(8) -0.0071(8)
C35 0.0667(17) 0.0282(11) 0.0328(11) 0.0068(9) 0.0096(11) -0.0140(11)
C36 0.0646(17) 0.0389(13) 0.0303(11) 0.0071(9) 0.0172(11) -0.0110(12)
C37 0.0546(15) 0.0379(12) 0.0225(9) 0.0013(8) 0.0057(9) -0.0072(11)
C38 0.0405(12) 0.0274(10) 0.0240(9) -0.0006(7) 0.0072(8) -0.0090(9)
C39 0.114(14) 0.096(9) 0.152(14) -0.039(8) 0.086(12) -0.008(7)
C40 0.118(8) 0.067(5) 0.061(4) -0.015(4) 0.052(5) -0.029(5)
C41 0.073(5) 0.046(3) 0.036(3) 0.006(3) 0.014(4) -0.015(3)
C42 0.077(6) 0.088(6) 0.056(4) 0.027(4) 0.004(4) -0.023(5)
C43 0.093(9) 0.092(9) 0.123(11) 0.052(9) 0.050(9) 0.029(8)

loop_
_atom_type_symbol
_atom_type_description
_atom_type_scat_dispersion_real
_atom_type_scat_dispersion_imag
_atom_type_scat_source
C C 0.0033 0.0016 'International Tables Vol C Tables 4.2.6.8 and 6.1.1.4'
H H 0.0000 0.0000 'International Tables Vol C Tables 4.2.6.8 and 6.1.1.4'
P P 0.1023 0.0942 'International Tables Vol C Tables 4.2.6.8 and 6.1.1.4'
Cl Cl 0.1484 0.1585 'International Tables Vol C Tables 4.2.6.8 and 6.1.1.4'
Ge Ge 0.1547 1.8001 'International Tables Vol C Tables 4.2.6.8 and 6.1.1.4'
Rh Rh -1.1178 0.9187 'International Tables Vol C Tables 4.2.6.8 and 6.1.1.4'

loop_
_geom_angle_atom_site_label_1
_geom_angle_atom_site_label_2
_geom_angle_atom_site_label_3
_geom_angle
C21 Rh1 P1 102.09(6)
C21 Rh1 P2 69.33(6)
P1 Rh1 P2 170.668(17)
C21 Rh1 Ge1 75.90(5)
P1 Rh1 Ge1 84.136(18)
P2 Rh1 Ge1 96.892(18)
C21 Rh1 Cl1 147.88(5)
P1 Rh1 Cl1 89.24(2)
P2 Rh1 Cl1 96.36(2)
Ge1 Rh1 Cl1 135.685(17)
C3 Ge1 C2 104.17(10)
C3 Ge1 C1 108.05(9)
C2 Ge1 C1 103.61(11)
C3 Ge1 Rh1 104.26(6)
C2 Ge1 Rh1 124.28(7)
C1 Ge1 Rh1 111.49(7)
Ge1 C1 H1 109.5
Ge1 C1 H1A 109.5
H1 C1 H1A 109.5
Ge1 C1 H1B 109.5
H1 C1 H1B 109.5
H1A C1 H1B 109.5
Ge1 C2 H2 109.5
Ge1 C2 H2A 109.5
H2 C2 H2A 109.5
Ge1 C2 H2B 109.5
H2 C2 H2B 109.5
H2A C2 H2B 109.5
C8 P1 C15 105.38(9)
C8 P1 C9 103.46(9)
C15 P1 C9 103.04(9)
C8 P1 Rh1 111.79(7)
C15 P1 Rh1 117.73(6)
C9 P1 Rh1 114.03(6)
C4 C3 C8 118.30(19)
C4 C3 Ge1 122.73(15)
C8 C3 Ge1 118.96(14)
C5 C4 C3 121.0(2)
C5 C4 H4 119.5
C3 C4 H4 119.5
C6 C5 C4 120.1(2)
C6 C5 H5 120.0
C4 C5 H5 120.0
C5 C6 C7 120.0(2)
C5 C6 H6 120.0
C7 C6 H6 120.0
C6 C7 C8 120.1(2)
C6 C7 H7 119.9
C8 C7 H7 119.9
C7 C8 C3 120.38(17)
C7 C8 P1 123.56(15)
C3 C8 P1 115.97(14)
C14 C9 C10 110.33(17)
C14 C9 P1 115.48(14)
C10 C9 P1 110.32(14)
C14 C9 H9 106.7
C10 C9 H9 106.7
P1 C9 H9 106.7
C11 C10 C9 111.34(18)
C11 C10 H10 109.4
C9 C10 H10 109.4
C11 C10 H10A 109.4
C9 C10 H10A 109.4
H10 C10 H10A 108.0
C12 C11 C10 111.5(2)
C12 C11 H11 109.3
C10 C11 H11 109.3
C12 C11 H11A 109.3
C10 C11 H11A 109.3
H11 C11 H11A 108.0
C13 C12 C11 110.65(19)
C13 C12 H12 109.5
C11 C12 H12 109.5
C13 C12 H12A 109.5
C11 C12 H12A 109.5
H12 C12 H12A 108.1
C12 C13 C14 111.5(2)
C12 C13 H13 109.3
C14 C13 H13 109.3
C12 C13 H13A 109.3
C14 C13 H13A 109.3
H13 C13 H13A 108.0
C9 C14 C13 111.41(19)
C9 C14 H14 109.3
C13 C14 H14 109.3
C9 C14 H14A 109.3
C13 C14 H14A 109.3
H14 C14 H14A 108.0
C20 C15 C16 110.43(18)
C20 C15 P1 113.11(14)
C16 C15 P1 111.90(15)
C20 C15 H15 107.0
C16 C15 H15 107.0
P1 C15 H15 107.0
C15 C16 C17 110.2(2)
C15 C16 H16 109.6
C17 C16 H16 109.6
C15 C16 H16A 109.6
C17 C16 H16A 109.6
H16 C16 H16A 108.1
C18 C17 C16 112.1(2)
C18 C17 H17 109.2
C16 C17 H17 109.2
C18 C17 H17A 109.2
C16 C17 H17A 109.2
H17 C17 H17A 107.9
C19 C18 C17 111.5(2)
C19 C18 H18 109.3
C17 C18 H18 109.3
C19 C18 H18A 109.3
C17 C18 H18A 109.3
H18 C18 H18A 108.0
C18 C19 C20 111.0(2)
C18 C19 H19 109.4
C20 C19 H19 109.4
C18 C19 H19A 109.4
C20 C19 H19A 109.4
H19 C19 H19A 108.0
C15 C20 C19 110.5(2)
C15 C20 H20 109.6
C19 C20 H20 109.6
C15 C20 H20A 109.6
C19 C20 H20A 109.6
H20 C20 H20A 108.1
C26 P2 C27 107.93(9)
C26 P2 C33 109.01(8)
C27 P2 C33 106.72(9)
C26 P2 Rh1 82.41(6)
C27 P2 Rh1 123.37(6)
C33 P2 Rh1 122.44(6)
C22 C21 C26 118.06(18)
C22 C21 Rh1 135.83(15)
C26 C21 Rh1 105.75(13)
C23 C22 C21 119.0(2)
C23 C22 H22 120.5
C21 C22 H22 120.5
C24 C23 C22 122.0(2)
C24 C23 H23 119.0
C22 C23 H23 119.0
C23 C24 C25 120.3(2)
C23 C24 H24 119.9
C25 C24 H24 119.9
C24 C25 C26 117.7(2)
C24 C25 H25 121.2
C26 C25 H25 121.2
C25 C26 C21 122.84(18)
C25 C26 P2 135.42(16)
C21 C26 P2 101.68(13)
C28 C27 C32 110.55(16)
C28 C27 P2 110.91(13)
C32 C27 P2 111.91(13)
C28 C27 H27 107.8
C32 C27 H27 107.8
P2 C27 H27 107.8
C29 C28 C27 109.86(16)
C29 C28 H28 109.7
C27 C28 H28 109.7
C29 C28 H28A 109.7
C27 C28 H28A 109.7
H28 C28 H28A 108.2
C30 C29 C28 111.45(18)
C30 C29 H29 109.3
C28 C29 H29 109.3
C30 C29 H29A 109.3
C28 C29 H29A 109.3
H29 C29 H29A 108.0
C31 C30 C29 110.78(19)
C31 C30 H30 109.5
C29 C30 H30 109.5
C31 C30 H30A 109.5
C29 C30 H30A 109.5
H30 C30 H30A 108.1
C30 C31 C32 111.50(17)
C30 C31 H31 109.3
C32 C31 H31 109.3
C30 C31 H31A 109.3
C32 C31 H31A 109.3
H31 C31 H31A 108.0
C31 C32 C27 110.81(17)
C31 C32 H32 109.5
C27 C32 H32 109.5
C31 C32 H32A 109.5
C27 C32 H32A 109.5
H32 C32 H32A 108.1
C34 C33 C38 110.55(16)
C34 C33 P2 115.14(13)
C38 C33 P2 112.07(13)
C34 C33 H33 106.1
C38 C33 H33 106.1
P2 C33 H33 106.1
C33 C34 C35 109.81(17)
C33 C34 H34 109.7
C35 C34 H34 109.7
C33 C34 H34A 109.7
C35 C34 H34A 109.7
H34 C34 H34A 108.2
C36 C35 C34 112.26(19)
C36 C35 H35 109.2
C34 C35 H35 109.2
C36 C35 H35A 109.2
C34 C35 H35A 109.2
H35 C35 H35A 107.9
C37 C36 C35 112.0(2)
C37 C36 H36 109.2
C35 C36 H36 109.2
C37 C36 H36A 109.2
C35 C36 H36A 109.2
H36 C36 H36A 107.9
C36 C37 C38 111.05(19)
C36 C37 H37 109.4
C38 C37 H37 109.4
C36 C37 H37A 109.4
C38 C37 H37A 109.4
H37 C37 H37A 108.0
C37 C38 C33 110.23(17)
C37 C38 H38 109.6
C33 C38 H38 109.6
C37 C38 H38A 109.6
C33 C38 H38A 109.6
H38 C38 H38A 108.1
C40 C39 H39 109.5
C40 C39 H39A 109.5
H39 C39 H39A 109.5
C40 C39 H39B 109.5
H39 C39 H39B 109.5
H39A C39 H39B 109.5
C39 C40 C41 111.2(9)
C39 C40 H40 109.4
C41 C40 H40 109.4
C39 C40 H40A 109.4
C41 C40 H40A 109.4
H40 C40 H40A 108.0
C42 C41 C40 112.7(5)
C42 C41 H41 109.1
C40 C41 H41 109.1
C42 C41 H41A 109.1
C40 C41 H41A 109.1
H41 C41 H41A 107.8
C43 C42 C41 115.0(9)
C43 C42 H42 108.5
C41 C42 H42 108.5
C43 C42 H42A 108.5
C41 C42 H42A 108.5
H42 C42 H42A 107.5
C42 C43 H43 109.5
C42 C43 H43A 109.5
H43 C43 H43A 109.5
C42 C43 H43B 109.5
H43 C43 H43B 109.5
H43A C43 H43B 109.5

loop_
_geom_bond_atom_site_label_1
_geom_bond_atom_site_label_2
_geom_bond_distance
Rh1 C21 2.0268(19)
Rh1 P1 2.3184(6)
Rh1 P2 2.3426(6)
Rh1 Ge1 2.3997(4)
Rh1 Cl1 2.4038(6)
Ge1 C3 1.978(2)
Ge1 C2 1.979(2)
Ge1 C1 1.979(2)
C1 H1 0.9800
C1 H1A 0.9800
C1 H1B 0.9800
C2 H2 0.9800
C2 H2A 0.9800
C2 H2B 0.9800
P1 C8 1.8237(19)
P1 C15 1.8535(19)
P1 C9 1.861(2)
C3 C4 1.399(3)
C3 C8 1.399(3)
C4 C5 1.388(3)
C4 H4 0.9500
C5 C6 1.378(3)
C5 H5 0.9500
C6 C7 1.387(3)
C6 H6 0.9500
C7 C8 1.396(3)
C7 H7 0.9500
C9 C14 1.529(3)
C9 C10 1.532(3)
C9 H9 1.0000
C10 C11 1.529(3)
C10 H10 0.9900
C10 H10A 0.9900
C11 C12 1.518(4)
C11 H11 0.9900
C11 H11A 0.9900
C12 C13 1.514(4)
C12 H12 0.9900
C12 H12A 0.9900
C13 C14 1.531(3)
C13 H13 0.9900
C13 H13A 0.9900
C14 H14 0.9900
C14 H14A 0.9900
C15 C20 1.524(3)
C15 C16 1.530(3)
C15 H15 1.0000
C16 C17 1.531(3)
C16 H16 0.9900
C16 H16A 0.9900
C17 C18 1.510(4)
C17 H17 0.9900
C17 H17A 0.9900
C18 C19 1.507(4)
C18 H18 0.9900
C18 H18A 0.9900
C19 C20 1.534(3)
C19 H19 0.9900
C19 H19A 0.9900
C20 H20 0.9900
C20 H20A 0.9900
P2 C26 1.8026(19)
P2 C27 1.8405(19)
P2 C33 1.8457(18)
C21 C22 1.402(3)
C21 C26 1.403(3)
C22 C23 1.388(3)
C22 H22 0.9500
C23 C24 1.384(3)
C23 H23 0.9500
C24 C25 1.391(3)
C24 H24 0.9500
C25 C26 1.395(3)
C25 H25 0.9500
C27 C28 1.531(2)
C27 C32 1.535(3)
C27 H27 1.0000
C28 C29 1.528(3)
C28 H28 0.9900
C28 H28A 0.9900
C29 C30 1.523(3)
C29 H29 0.9900
C29 H29A 0.9900
C30 C31 1.523(3)
C30 H30 0.9900
C30 H30A 0.9900
C31 C32 1.525(3)
C31 H31 0.9900
C31 H31A 0.9900
C32 H32 0.9900
C32 H32A 0.9900
C33 C34 1.527(3)
C33 C38 1.530(3)
C33 H33 1.0000
C34 C35 1.532(3)
C34 H34 0.9900
C34 H34A 0.9900
C35 C36 1.517(3)
C35 H35 0.9900
C35 H35A 0.9900
C36 C37 1.512(3)
C36 H36 0.9900
C36 H36A 0.9900
C37 C38 1.524(3)
C37 H37 0.9900
C37 H37A 0.9900
C38 H38 0.9900
C38 H38A 0.9900
C39 C40 1.49(2)
C39 H39 0.9800
C39 H39A 0.9800
C39 H39B 0.9800
C40 C41 1.535(11)
C40 H40 0.9900
C40 H40A 0.9900
C41 C42 1.517(12)
C41 H41 0.9900
C41 H41A 0.9900
C42 C43 1.502(18)
C42 H42 0.9900
C42 H42A 0.9900
C43 H43 0.9800
C43 H43A 0.9800
C43 H43B 0.9800

loop_
_geom_torsion_atom_site_label_1
_geom_torsion_atom_site_label_2
_geom_torsion_atom_site_label_3
_geom_torsion_atom_site_label_4
_geom_torsion
C21 Rh1 Ge1 C3 88.04(8)
P1 Rh1 Ge1 C3 -16.02(6)
P2 Rh1 Ge1 C3 154.65(6)
Cl1 Rh1 Ge1 C3 -98.88(6)
C21 Rh1 Ge1 C2 -30.57(11)
P1 Rh1 Ge1 C2 -134.63(10)
P2 Rh1 Ge1 C2 36.04(10)
Cl1 Rh1 Ge1 C2 142.51(10)
C21 Rh1 Ge1 C1 -155.63(10)
P1 Rh1 Ge1 C1 100.32(8)
P2 Rh1 Ge1 C1 -89.02(8)
Cl1 Rh1 Ge1 C1 17.46(8)
C21 Rh1 P1 C8 -53.80(8)
P2 Rh1 P1 C8 -76.44(12)
Ge1 Rh1 P1 C8 20.39(6)
Cl1 Rh1 P1 C8 156.50(7)
C21 Rh1 P1 C15 68.40(9)
P2 Rh1 P1 C15 45.76(14)
Ge1 Rh1 P1 C15 142.58(8)
Cl1 Rh1 P1 C15 -81.30(8)
C21 Rh1 P1 C9 -170.71(8)
P2 Rh1 P1 C9 166.65(11)
Ge1 Rh1 P1 C9 -96.52(7)
Cl1 Rh1 P1 C9 39.59(7)
C2 Ge1 C3 C4 -37.2(2)
C1 Ge1 C3 C4 72.6(2)
Rh1 Ge1 C3 C4 -168.73(16)
C2 Ge1 C3 C8 141.46(16)
C1 Ge1 C3 C8 -108.81(16)
Rh1 Ge1 C3 C8 9.90(16)
C8 C3 C4 C5 -0.8(3)
Ge1 C3 C4 C5 177.85(17)
C3 C4 C5 C6 -0.5(4)
C4 C5 C6 C7 1.1(4)
C5 C6 C7 C8 -0.4(3)
C6 C7 C8 C3 -0.9(3)
C6 C7 C8 P1 175.57(16)
C4 C3 C8 C7 1.5(3)
Ge1 C3 C8 C7 -177.21(15)
C4 C3 C8 P1 -175.26(16)
Ge1 C3 C8 P1 6.1(2)
C15 P1 C8 C7 33.92(19)
C9 P1 C8 C7 -73.93(18)
Rh1 P1 C8 C7 162.94(15)
C15 P1 C8 C3 -149.45(15)
C9 P1 C8 C3 102.70(15)
Rh1 P1 C8 C3 -20.43(16)
C8 P1 C9 C14 56.48(17)
C15 P1 C9 C14 -53.11(17)
Rh1 P1 C9 C14 178.12(13)
C8 P1 C9 C10 -69.45(16)
C15 P1 C9 C10 -179.04(15)
Rh1 P1 C9 C10 52.19(16)
C14 C9 C10 C11 54.9(3)
P1 C9 C10 C11 -176.32(17)
C9 C10 C11 C12 -55.9(3)
C10 C11 C12 C13 56.1(3)
C11 C12 C13 C14 -56.1(3)
C10 C9 C14 C13 -55.0(2)
P1 C9 C14 C13 179.06(16)
C12 C13 C14 C9 56.2(3)
C8 P1 C15 C20 60.27(18)
C9 P1 C15 C20 168.42(16)
Rh1 P1 C15 C20 -65.15(17)
C8 P1 C15 C16 -174.24(15)
C9 P1 C15 C16 -66.09(17)
Rh1 P1 C15 C16 60.34(17)
C20 C15 C16 C17 -56.5(3)
P1 C15 C16 C17 176.53(17)
C15 C16 C17 C18 55.2(3)
C16 C17 C18 C19 -54.9(3)
C17 C18 C19 C20 55.3(3)
C16 C15 C20 C19 57.8(3)
P1 C15 C20 C19 -175.95(19)
C18 C19 C20 C15 -57.1(3)
C21 Rh1 P2 C26 -5.24(8)
P1 Rh1 P2 C26 18.48(12)
Ge1 Rh1 P2 C26 -77.30(6)
Cl1 Rh1 P2 C26 145.08(6)
C21 Rh1 P2 C27 -111.74(9)
P1 Rh1 P2 C27 -88.02(13)
Ge1 Rh1 P2 C27 176.19(7)
Cl1 Rh1 P2 C27 38.57(8)
C21 Rh1 P2 C33 102.50(9)
P1 Rh1 P2 C33 126.22(12)
Ge1 Rh1 P2 C33 30.43(7)
Cl1 Rh1 P2 C33 -107.19(7)
P1 Rh1 C21 C22 3.3(2)
P2 Rh1 C21 C22 179.5(2)
Ge1 Rh1 C21 C22 -77.38(19)
Cl1 Rh1 C21 C22 111.72(19)
P1 Rh1 C21 C26 -169.24(11)
P2 Rh1 C21 C26 6.94(10)
Ge1 Rh1 C21 C26 110.06(12)
Cl1 Rh1 C21 C26 -60.84(16)
C26 C21 C22 C23 4.2(3)
Rh1 C21 C22 C23 -167.72(15)
C21 C22 C23 C24 -1.1(3)
C22 C23 C24 C25 -1.4(3)
C23 C24 C25 C26 0.8(3)
C24 C25 C26 C21 2.5(3)
C24 C25 C26 P2 179.39(16)
C22 C21 C26 C25 -5.0(3)
Rh1 C21 C26 C25 169.16(15)
C22 C21 C26 P2 177.24(14)
Rh1 C21 C26 P2 -8.62(12)
C27 P2 C26 C25 -47.4(2)
C33 P2 C26 C25 68.1(2)
Rh1 P2 C26 C25 -170.1(2)
C27 P2 C26 C21 129.93(12)
C33 P2 C26 C21 -114.53(12)
Rh1 P2 C26 C21 7.24(11)
C26 P2 C27 C28 -50.21(16)
C33 P2 C27 C28 -167.25(14)
Rh1 P2 C27 C28 42.47(16)
C26 P2 C27 C32 -174.18(13)
C33 P2 C27 C32 68.78(15)
Rh1 P2 C27 C32 -81.50(14)
C32 C27 C28 C29 -57.5(2)
P2 C27 C28 C29 177.77(15)
C27 C28 C29 C30 57.6(2)
C28 C29 C30 C31 -56.3(3)
C29 C30 C31 C32 55.2(3)
C30 C31 C32 C27 -55.6(3)
C28 C27 C32 C31 56.8(2)
P2 C27 C32 C31 -178.99(14)
C26 P2 C33 C34 -84.93(16)
C27 P2 C33 C34 31.40(17)
Rh1 P2 C33 C34 -177.99(12)
C26 P2 C33 C38 147.58(14)
C27 P2 C33 C38 -96.10(15)
Rh1 P2 C33 C38 54.52(16)
C38 C33 C34 C35 -57.3(2)
P2 C33 C34 C35 174.42(16)
C33 C34 C35 C36 54.6(3)
C34 C35 C36 C37 -53.6(3)
C35 C36 C37 C38 54.4(3)
C36 C37 C38 C33 -57.1(3)
C34 C33 C38 C37 59.1(2)
P2 C33 C38 C37 -171.00(16)
C39 C40 C41 C42 179.4(9)
C40 C41 C42 C43 -171.5(8)
